data_2221139
loop_
_publ_author_name
'Jenkinson, Sarah F.'
'Fenton, Jennifer R.'
'Booth, K. Victoria'
'Fleet, George W. J.'
'Watkin, David J.'

_publ_section_title
;(4<i>S</i>,5<i>R</i>,6<i>R</i>)-Methyl
 4-hydroxy-4,5-isopropylidenedioxy-4,5,6,7-tetrahydro-1,2,3-triazolo[1,5-<i>a</i>]pyridine-3-carboxylate
;
_journal_coeditor_code LH2778
_journal_issue 3
_journal_name_full 'Acta Crystallographica Section E'
_journal_page_first o610
_journal_page_last o611
_journal_paper_doi 10.1107/S1600536809006357
_journal_volume 65
_journal_year 2009
_chemical_formula_iupac 'C11 H15 N3 O5'
_chemical_formula_moiety 'C11 H15 N3 O5'
_chemical_formula_sum 'C11 H15 N3 O5'
_chemical_formula_weight 269.26
_chemical_name_systematic
;
(4<i>S</i>,5<i>R</i>,6<i>R</i>)-Methyl
4-hydroxy-4,5-isopropylidenedioxy-4,5,6,7-tetrahydro-1,2,3-
triazolo[1,5-<i>a</i>]pyridine-3-carboxylate
;
_space_group_IT_number 4
_symmetry_cell_setting monoclinic
_symmetry_space_group_name_Hall 'P 2yb'
_symmetry_space_group_name_H-M 'P 1 21 1'
_atom_sites_solution_hydrogens geom
_atom_sites_solution_primary direct
_cell_angle_alpha 90
_cell_angle_beta 96.2740(18)
_cell_angle_gamma 90
_cell_formula_units_Z 2
_cell_length_a 8.0587(3)
_cell_length_b 7.3797(3)
_cell_length_c 10.9785(5)
_cell_measurement_reflns_used 1565
_cell_measurement_temperature 150
_cell_measurement_theta_max 27
_cell_measurement_theta_min 5
_cell_volume 648.99(5)
_computing_cell_refinement 'DENZO/SCALEPACK (Otwinowski & Minor, 1997)'
_computing_data_collection 'COLLECT (Nonius, 2001).'
_computing_data_reduction 'DENZO/SCALEPACK (Otwinowski & Minor, 1997)'
_computing_molecular_graphics 'CAMERON (Watkin <i>et al.</i>,  1996)'
_computing_publication_material 'CRYSTALS (Betteridge <i>et al.</i>,  2003)'
_computing_structure_refinement 'CRYSTALS (Betteridge <i>et al.</i>,  2003)'
_computing_structure_solution 'SIR92 (Altomare <i>et al.</i>,  1994)'
_diffrn_ambient_temperature 150
_diffrn_measured_fraction_theta_full 0.991
_diffrn_measured_fraction_theta_max 0.991
_diffrn_measurement_device Area
_diffrn_measurement_device_type 'Nonius KappaCCD'
_diffrn_measurement_method \w
_diffrn_radiation_monochromator graphite
_diffrn_radiation_type 'Mo K\a'
_diffrn_radiation_wavelength 0.71073
_diffrn_reflns_av_R_equivalents 0.059
_diffrn_reflns_limit_h_max 10
_diffrn_reflns_limit_h_min -10
_diffrn_reflns_limit_k_max 9
_diffrn_reflns_limit_k_min -9
_diffrn_reflns_limit_l_max 14
_diffrn_reflns_limit_l_min -14
_diffrn_reflns_number 9525
_diffrn_reflns_theta_full 27.498
_diffrn_reflns_theta_max 27.498
_diffrn_reflns_theta_min 5.228
_diffrn_standards_number 0
_exptl_absorpt_coefficient_mu 0.110
_exptl_absorpt_correction_T_max 1.00
_exptl_absorpt_correction_T_min 0.82
_exptl_absorpt_correction_type multi-scan
_exptl_absorpt_process_details '(DENZO/SCALEPACK; Otwinowski & Minor, 1997)'
_exptl_crystal_colour colourless
_exptl_crystal_density_diffrn 1.378
_exptl_crystal_density_method 'not measured'
_exptl_crystal_description plate
_exptl_crystal_F_000 284
_exptl_crystal_size_max 0.60
_exptl_crystal_size_mid 0.15
_exptl_crystal_size_min 0.03
_refine_diff_density_max 0.30
_refine_diff_density_min -0.31
_refine_ls_extinction_coef 12E1(3)
_refine_ls_extinction_method 'Larson (1970), Equation 22'
_refine_ls_goodness_of_fit_ref 0.9645
_refine_ls_hydrogen_treatment constr
_refine_ls_matrix_type full
_refine_ls_number_parameters 173
_refine_ls_number_reflns 1595
_refine_ls_number_restraints 1
_refine_ls_R_factor_all 0.0580
_refine_ls_R_factor_gt 0.0368
_refine_ls_shift/su_max 0.000083
_refine_ls_structure_factor_coef Fsqd
_refine_ls_weighting_details
;
Method = Modified Sheldrick
w=1/[\s^2^(F^2^)+(0.04P)^2^+0.06P], where P=[max(Fo^2^,0)+2Fc^2^]/3
;
_refine_ls_weighting_scheme calc
_refine_ls_wR_factor_all 0.0815
_refine_ls_wR_factor_gt 0.0755
_refine_ls_wR_factor_ref 0.0815
_reflns_number_gt 1219
_reflns_number_total 1595
_reflns_threshold_expression I>2\s(I)
_cod_data_source_file lh2778.cif
_cod_data_source_block I
_cod_depositor_comments
;
The following automatic conversions were performed:
'_symmetry_cell_setting' value 'Monoclinic' changed to 'monoclinic'
according to '/home/saulius/struct/CIF-dictionaries/cif_core.dic'
dictionary named 'cif_core.dic' version 2.4.1 from 2010-06-29.

Automatic conversion script
Id: cif_fix_enum 1527 2010-12-29 10:47:43Z saulius 

The following automatic conversions were performed:

'_symmetry_cell_setting' value 'Monoclinic' changed to 'monoclinic'
according to /home/saulius/struct/CIF-dictionaries/cif_core.dic
dictionary named 'cif_core.dic' version 2.4.1 from 2010-06-29.

Automatic conversion script
Id: cif_fix_values 1715 2011-07-08 13:25:40Z adriana 
;
_cod_original_sg_symbol_H-M 'P 21'
_cod_database_code 2221139
_cod_database_fobs_code 2221139

loop_
_symmetry_equiv_pos_as_xyz
x,y,z
-x,y+1/2,-z

loop_
_atom_site_type_symbol
_atom_site_label
_atom_site_fract_x
_atom_site_fract_y
_atom_site_fract_z
_atom_site_U_iso_or_equiv
_atom_site_adp_type
_atom_site_occupancy
_atom_site_disorder_assembly
_atom_site_disorder_group
O O1 0.2044(2) 0.3385(2) 0.12370(17) 0.0348 Uani 1.0000 . .
C C2 0.3680(3) 0.2921(3) 0.0939(2) 0.0259 Uani 1.0000 . .
C C3 0.4700(3) 0.4559(3) 0.14365(19) 0.0263 Uani 1.0000 . .
O O4 0.3535(2) 0.6018(2) 0.12971(16) 0.0369 Uani 1.0000 . .
C C5 0.1853(3) 0.5296(3) 0.1071(3) 0.0371 Uani 1.0000 . .
C C6 0.1173(3) 0.5757(4) -0.0230(3) 0.0481 Uani 1.0000 . .
C C7 0.0820(4) 0.5983(5) 0.2022(3) 0.0711 Uani 1.0000 . .
C C8 0.5404(3) 0.4306(3) 0.27502(19) 0.0274 Uani 1.0000 . .
N N9 0.5115(2) 0.2809(3) 0.33823(15) 0.0314 Uani 1.0000 . .
N N10 0.5960(3) 0.2829(4) 0.45255(16) 0.0404 Uani 1.0000 . .
N N11 0.6780(2) 0.4367(3) 0.46271(17) 0.0393 Uani 1.0000 . .
C C12 0.6470(3) 0.5312(3) 0.35555(19) 0.0301 Uani 1.0000 . .
C C13 0.7152(3) 0.7105(4) 0.3339(2) 0.0347 Uani 1.0000 . .
O O14 0.6759(2) 0.7985(3) 0.24224(16) 0.0410 Uani 1.0000 . .
O O15 0.8253(2) 0.7650(3) 0.42672(17) 0.0493 Uani 1.0000 . .
C C16 0.8993(4) 0.9424(5) 0.4125(3) 0.0619 Uani 1.0000 . .
C C17 0.4111(3) 0.1253(4) 0.2922(2) 0.0340 Uani 1.0000 . .
C C18 0.4225(3) 0.1151(3) 0.1552(2) 0.0282 Uani 1.0000 . .
O O19 0.3191(2) -0.0250(2) 0.10143(15) 0.0345 Uani 1.0000 . .
H H21 0.3716 0.2823 0.0030 0.0326 Uiso 1.0000 . .
H H31 0.5628 0.4800 0.0923 0.0335 Uiso 1.0000 . .
H H62 0.1213 0.7081 -0.0306 0.0684 Uiso 1.0000 . .
H H61 0.0013 0.5339 -0.0390 0.0679 Uiso 1.0000 . .
H H63 0.1873 0.5166 -0.0791 0.0683 Uiso 1.0000 . .
H H72 0.0760 0.7296 0.1946 0.1122 Uiso 1.0000 . .
H H71 -0.0294 0.5466 0.1898 0.1121 Uiso 1.0000 . .
H H73 0.1367 0.5658 0.2826 0.1119 Uiso 1.0000 . .
H H163 0.9999 0.9506 0.4700 0.0913 Uiso 1.0000 . .
H H162 0.9284 0.9553 0.3294 0.0911 Uiso 1.0000 . .
H H161 0.8193 1.0353 0.4304 0.0913 Uiso 1.0000 . .
H H172 0.2930 0.1423 0.3074 0.0432 Uiso 1.0000 . .
H H171 0.4592 0.0151 0.3327 0.0435 Uiso 1.0000 . .
H H181 0.5417 0.0915 0.1425 0.0336 Uiso 1.0000 . .
H H191 0.3489 -0.1327 0.1166 0.0521 Uiso 1.0000 . .

loop_
_atom_site_aniso_label
_atom_site_aniso_U_11
_atom_site_aniso_U_22
_atom_site_aniso_U_33
_atom_site_aniso_U_12
_atom_site_aniso_U_13
_atom_site_aniso_U_23
O1 0.0270(8) 0.0198(9) 0.0582(11) 0.0004(7) 0.0067(7) 0.0020(7)
C2 0.0241(11) 0.0212(11) 0.0325(11) 0.0008(10) 0.0032(8) -0.0010(11)
C3 0.0298(11) 0.0224(12) 0.0259(11) 0.0021(10) -0.0007(9) 0.0011(10)
O4 0.0340(9) 0.0205(9) 0.0524(11) 0.0020(8) -0.0125(7) -0.0004(8)
C5 0.0267(12) 0.0178(12) 0.0658(17) 0.0013(10) 0.0007(11) -0.0001(12)
C6 0.0357(13) 0.0268(14) 0.0762(19) -0.0026(12) -0.0191(13) 0.0064(14)
C7 0.075(2) 0.041(2) 0.105(3) 0.0097(18) 0.0425(19) -0.0053(19)
C8 0.0270(11) 0.0247(12) 0.0305(11) 0.0084(11) 0.0040(9) -0.0028(11)
N9 0.0372(10) 0.0314(11) 0.0256(9) 0.0035(10) 0.0040(8) 0.0024(9)
N10 0.0491(12) 0.0475(14) 0.0241(9) 0.0073(12) 0.0023(8) 0.0009(11)
N11 0.0427(11) 0.0465(14) 0.0279(10) 0.0110(12) -0.0003(8) -0.0067(11)
C12 0.0294(11) 0.0315(14) 0.0283(12) 0.0091(10) -0.0011(9) -0.0061(11)
C13 0.0262(11) 0.0346(14) 0.0413(14) 0.0068(11) -0.0055(10) -0.0129(12)
O14 0.0382(9) 0.0298(10) 0.0524(11) 0.0004(9) -0.0062(8) -0.0029(10)
O15 0.0406(10) 0.0451(13) 0.0576(11) 0.0030(9) -0.0157(8) -0.0195(10)
C16 0.0454(15) 0.0440(19) 0.091(2) -0.0055(16) -0.0167(14) -0.0262(18)
C17 0.0404(13) 0.0262(13) 0.0366(13) 0.0005(11) 0.0099(10) 0.0045(11)
C18 0.0313(11) 0.0196(12) 0.0335(12) 0.0020(10) 0.0030(9) 0.0005(10)
O19 0.0413(9) 0.0137(8) 0.0481(10) 0.0003(7) 0.0036(7) -0.0011(7)

loop_
_atom_type_symbol
_atom_type_scat_dispersion_real
_atom_type_scat_dispersion_imag
_atom_type_scat_source
C 0.0033 0.0016 'International Tables Vol C 4.2.6.8 and 6.1.1.4'
H 0.0000 0.0000 'International Tables Vol C 4.2.6.8 and 6.1.1.4'
N 0.0061 0.0033 'International Tables Vol C 4.2.6.8 and 6.1.1.4'
O 0.0106 0.0060 'International Tables Vol C 4.2.6.8 and 6.1.1.4'

loop_
_geom_angle_atom_site_label_1
_geom_angle_atom_site_label_2
_geom_angle_atom_site_label_3
_geom_angle_site_symmetry_1
_geom_angle_site_symmetry_2
_geom_angle_site_symmetry_3
_geom_angle
_geom_angle_publ_flag
C2 O1 C5 . . . 107.18(19) no
O1 C2 C3 . . . 101.66(18) no
O1 C2 C18 . . . 109.52(18) no
C3 C2 C18 . . . 113.92(17) no
O1 C2 H21 . . . 111.8 no
C3 C2 H21 . . . 109.8 no
C18 C2 H21 . . . 110.0 no
C2 C3 O4 . . . 103.68(16) no
C2 C3 C8 . . . 112.1(2) no
O4 C3 C8 . . . 111.83(18) no
C2 C3 H31 . . . 110.2 no
O4 C3 H31 . . . 109.2 no
C8 C3 H31 . . . 109.6 no
C3 O4 C5 . . . 109.44(17) no
O4 C5 O1 . . . 104.75(19) no
O4 C5 C6 . . . 108.3(2) no
O1 C5 C6 . . . 111.5(2) no
O4 C5 C7 . . . 109.7(2) no
O1 C5 C7 . . . 107.8(2) no
C6 C5 C7 . . . 114.3(2) no
C5 C6 H62 . . . 107.0 no
C5 C6 H61 . . . 109.7 no
H62 C6 H61 . . . 109.7 no
C5 C6 H63 . . . 108.6 no
H62 C6 H63 . . . 111.3 no
H61 C6 H63 . . . 110.4 no
C5 C7 H72 . . . 107.7 no
C5 C7 H71 . . . 110.2 no
H72 C7 H71 . . . 110.0 no
C5 C7 H73 . . . 108.6 no
H72 C7 H73 . . . 109.7 no
H71 C7 H73 . . . 110.5 no
C3 C8 N9 . . . 122.1(2) no
C3 C8 C12 . . . 133.8(2) no
N9 C8 C12 . . . 104.07(19) no
C8 N9 N10 . . . 111.8(2) no
C8 N9 C17 . . . 126.16(18) no
N10 N9 C17 . . . 122.0(2) no
N9 N10 N11 . . . 106.53(19) no
N10 N11 C12 . . . 108.96(19) no
C8 C12 N11 . . . 108.7(2) no
C8 C12 C13 . . . 127.0(2) no
N11 C12 C13 . . . 124.4(2) no
C12 C13 O14 . . . 123.5(2) no
C12 C13 O15 . . . 112.2(2) no
O14 C13 O15 . . . 124.3(3) no
C13 O15 C16 . . . 115.8(2) no
O15 C16 H163 . . . 108.0 no
O15 C16 H162 . . . 109.4 no
H163 C16 H162 . . . 109.5 no
O15 C16 H161 . . . 108.8 no
H163 C16 H161 . . . 110.4 no
H162 C16 H161 . . . 110.6 no
N9 C17 C18 . . . 106.86(19) no
N9 C17 H172 . . . 110.3 no
C18 C17 H172 . . . 109.6 no
N9 C17 H171 . . . 108.5 no
C18 C17 H171 . . . 110.0 no
H172 C17 H171 . . . 111.4 no
C17 C18 C2 . . . 110.60(19) no
C17 C18 O19 . . . 110.65(19) no
C2 C18 O19 . . . 108.43(17) no
C17 C18 H181 . . . 108.0 no
C2 C18 H181 . . . 108.9 no
O19 C18 H181 . . . 110.2 no
C18 O19 H191 . . . 117.7 no

loop_
_geom_bond_atom_site_label_1
_geom_bond_atom_site_label_2
_geom_bond_site_symmetry_1
_geom_bond_site_symmetry_2
_geom_bond_distance
_geom_bond_publ_flag
O1 C2 . . 1.434(3) no
O1 C5 . . 1.429(3) no
C2 C3 . . 1.529(3) no
C2 C18 . . 1.512(3) no
C2 H21 . . 1.004 no
C3 O4 . . 1.426(3) no
C3 C8 . . 1.503(3) no
C3 H31 . . 1.000 no
O4 C5 . . 1.452(3) no
C5 C6 . . 1.512(4) no
C5 C7 . . 1.494(4) no
C6 H62 . . 0.981 no
C6 H61 . . 0.982 no
C6 H63 . . 0.982 no
C7 H72 . . 0.973 no
C7 H71 . . 0.971 no
C7 H73 . . 0.973 no
C8 N9 . . 1.339(3) no
C8 C12 . . 1.380(3) no
N9 N10 . . 1.361(3) no
N9 C17 . . 1.463(3) no
N10 N11 . . 1.312(3) no
N11 C12 . . 1.367(3) no
C12 C13 . . 1.462(4) no
C13 O14 . . 1.211(3) no
C13 O15 . . 1.338(3) no
O15 C16 . . 1.454(4) no
C16 H163 . . 0.973 no
C16 H162 . . 0.971 no
C16 H161 . . 0.976 no
C17 C18 . . 1.519(3) no
C17 H172 . . 0.992 no
C17 H171 . . 0.986 no
C18 O19 . . 1.416(3) no
C18 H181 . . 1.001 no
O19 H191 . . 0.842 no

loop_
_geom_hbond_atom_site_label_D
_geom_hbond_atom_site_label_H
_geom_hbond_atom_site_label_A
_geom_hbond_site_symmetry_D
_geom_hbond_site_symmetry_H
_geom_hbond_site_symmetry_A
_geom_hbond_distance_DH
_geom_hbond_distance_HA
_geom_hbond_distance_DA
_geom_hbond_angle_DHA
_geom_hbond_publ_flag
C3 H31 O19 . . 2_655 1.00 2.42 3.339(4) 152 no
C16 H161 N10 . . 1_565 0.98 2.59 3.567(4) 174 no
O19 H191 O4 . . 1_545 0.84 1.96 2.782(4) 163 yes

loop_
_cod_related_entry_id
_cod_related_entry_database
_cod_related_entry_code
1 ChemSpider 24741813
